data_4132351
loop_
_publ_author_name
'Xu, Lun'
'Wang, Chao'
'Gao, Ziwei'
'Zhao, Yu-Ming'

_publ_section_title
;
 Total Synthesis of (+-)-Cephanolides B and C via a Palladium-Catalyzed
 Cascade Cyclization and Late-Stage sp<sup>3</sup> C-H Bond Oxidation.
;
_journal_issue 16
_journal_name_full 'Journal of the American Chemical Society'
_journal_page_first 5653
_journal_page_last 5658
_journal_paper_doi 10.1021/jacs.8b03015
_journal_volume 140
_journal_year 2018
_chemical_formula_moiety 'C19 H20 O4'
_chemical_formula_sum 'C19 H20 O4'
_chemical_formula_weight 312.35
_space_group_crystal_system monoclinic
_space_group_IT_number 14
_space_group_name_Hall '-P 2yn'
_space_group_name_H-M_alt 'P 1 21/n 1'
_atom_sites_solution_hydrogens geom
_atom_sites_solution_primary dual
_audit_creation_date 2017-02-13
_audit_creation_method
;
Olex2 1.2
(compiled 2017.01.04 svn.r3372 for OlexSys, GUI svn.r5292)
;
_cell_angle_alpha 90
_cell_angle_beta 99.732(5)
_cell_angle_gamma 90
_cell_formula_units_Z 8
_cell_length_a 9.4235(12)
_cell_length_b 20.518(3)
_cell_length_c 18.322(2)
_cell_measurement_reflns_used 9877
_cell_measurement_temperature 273
_cell_measurement_theta_max 72.252
_cell_measurement_theta_min 5.421
_cell_volume 3491.6(8)
_computing_cell_refinement 'SAINT v8.37A (Bruker, 2015)'
_computing_data_reduction 'SAINT v8.37A (Bruker, 2015)'
_computing_molecular_graphics 'Olex2 (Dolomanov et al., 2009)'
_computing_publication_material 'Olex2 (Dolomanov et al., 2009)'
_computing_structure_refinement 'XL (Sheldrick, 2008)'
_computing_structure_solution 'XT (Sheldrick, 2015)'
_diffrn_ambient_temperature 273.15
_diffrn_measured_fraction_theta_full 0.958
_diffrn_measured_fraction_theta_max 0.957
_diffrn_measurement_device_type 'Bruker APEX-II CCD'
_diffrn_measurement_method '\f and \w scans'
_diffrn_radiation_type CuK\a
_diffrn_radiation_wavelength 1.54178
_diffrn_reflns_av_R_equivalents 0.0425
_diffrn_reflns_av_unetI/netI 0.0228
_diffrn_reflns_Laue_measured_fraction_full 0.958
_diffrn_reflns_Laue_measured_fraction_max 0.957
_diffrn_reflns_limit_h_max 11
_diffrn_reflns_limit_h_min -11
_diffrn_reflns_limit_k_max 25
_diffrn_reflns_limit_k_min -25
_diffrn_reflns_limit_l_max 22
_diffrn_reflns_limit_l_min -22
_diffrn_reflns_number 78648
_diffrn_reflns_point_group_measured_fraction_full 0.958
_diffrn_reflns_point_group_measured_fraction_max 0.957
_diffrn_reflns_theta_full 67.679
_diffrn_reflns_theta_max 72.548
_diffrn_reflns_theta_min 4.309
_diffrn_standards_number 0
_exptl_absorpt_coefficient_mu 0.673
_exptl_absorpt_correction_T_max 0.7536
_exptl_absorpt_correction_T_min 0.6353
_exptl_absorpt_correction_type multi-scan
_exptl_absorpt_process_details
'SADABS-2016/2 (Bruker,2016/2) was used for absorption correction. wR2(int) was 0.1390 before and 0.0673 after correction. The Ratio of minimum to maximum transmission is 0.8430. The \l/2 correction factor is Not present.'
_exptl_crystal_colour 'clear light colourless'
_exptl_crystal_colour_lustre clear
_exptl_crystal_colour_modifier light
_exptl_crystal_colour_primary colourless
_exptl_crystal_density_diffrn 1.188
_exptl_crystal_description block
_exptl_crystal_F_000 1328
_exptl_crystal_size_max 0.5
_exptl_crystal_size_mid 0.4
_exptl_crystal_size_min 0.3
_refine_diff_density_max 0.267
_refine_diff_density_min -0.176
_refine_diff_density_rms 0.040
_refine_ls_extinction_method none
_refine_ls_goodness_of_fit_ref 1.082
_refine_ls_hydrogen_treatment constr
_refine_ls_matrix_type full
_refine_ls_number_parameters 421
_refine_ls_number_reflns 6638
_refine_ls_number_restraints 0
_refine_ls_restrained_S_all 1.082
_refine_ls_R_factor_all 0.0681
_refine_ls_R_factor_gt 0.0644
_refine_ls_shift/su_max 0.000
_refine_ls_shift/su_mean 0.000
_refine_ls_structure_factor_coef Fsqd
_refine_ls_weighting_details 'w=1/[\s^2^(Fo^2^)+(0.0944P)^2^+1.3788P] where P=(Fo^2^+2Fc^2^)/3'
_refine_ls_weighting_scheme calc
_refine_ls_wR_factor_gt 0.1927
_refine_ls_wR_factor_ref 0.1971
_reflns_Friedel_coverage 0.000
_reflns_number_gt 5972
_reflns_number_total 6638
_reflns_threshold_expression 'I > 2\s(I)'
_cod_data_source_file ja8b03015_si_003.cif
_cod_data_source_block s
_cod_original_cell_volume 3491.7(8)
_cod_database_code 4132351
_shelx_shelxl_version_number 2014/7
_shelx_space_group_comment
;
The symmetry employed for this shelxl refinement is uniquely defined
by the following loop, which should always be used as a source of
symmetry information in preference to the above space-group names.
They are only intended as comments.
;
_olex2_refinement_description
;
1. Fixed Uiso
 At 1.2 times of:
  All C(H) groups, All C(H,H) groups
 At 1.5 times of:
  All C(H,H,H) groups
2.a Ternary CH refined with riding coordinates:
 C00G(H00G), C00K(H00K), C00P(H00P), C00Q(H00Q), C00X(H00X), C011(H011),
 C014(H014), C016(H016)
2.b Secondary CH2 refined with riding coordinates:
 C00T(H00D,H00E), C00Z(H00F,H00H), C012(H01I,H01J), C013(H01K,H01L), C015(H01D,
 H01E), C019(H01P,H01Q)
2.c Aromatic/amide H refined with riding coordinates:
 C00A(H00J), C00I(H00I)
2.d Idealised Me refined as rotating group:
 C00O(H00A,H00B,H00C), C00Y(H00L,H00M,H00N), C010(H01A,H01B,H01C), C017(H01F,
 H01G,H01H), C018(H01M,H01N,H01O), C01A(H01R,H01S,H01T)
;
_olex2_submission_special_instructions 'No special instructions were received'

loop_
_space_group_symop_operation_xyz
'x, y, z'
'-x+1/2, y+1/2, -z+1/2'
'-x, -y, -z'
'x-1/2, -y-1/2, z-1/2'

loop_
_atom_site_label
_atom_site_type_symbol
_atom_site_fract_x
_atom_site_fract_y
_atom_site_fract_z
_atom_site_U_iso_or_equiv
_atom_site_adp_type
_atom_site_occupancy
_atom_site_site_symmetry_order
_atom_site_calc_flag
_atom_site_refinement_flags_posn
O001 O 0.66743(18) 0.43334(8) 0.31541(9) 0.0687(4) Uani 1 1 d .
O002 O 0.8626(2) 0.66282(8) 0.12909(11) 0.0784(5) Uani 1 1 d .
O003 O 0.8673(2) 0.42818(9) 0.39770(10) 0.0776(5) Uani 1 1 d .
O004 O 0.38458(19) 0.71034(10) 0.31549(10) 0.0766(5) Uani 1 1 d .
O005 O 0.6000(2) 0.61260(10) 0.58034(11) 0.0808(5) Uani 1 1 d .
O006 O 0.6663(3) 0.60510(9) 0.09280(12) 0.0925(6) Uani 1 1 d .
O007 O 0.34987(19) 0.53473(11) 0.30548(12) 0.0882(6) Uani 1 1 d .
O008 O 0.9176(2) 0.78370(12) 0.26932(12) 0.0950(6) Uani 1 1 d .
C009 C 0.5975(2) 0.75881(10) 0.14552(13) 0.0580(5) Uani 1 1 d .
C00A C 0.3902(3) 0.71627(12) 0.18382(14) 0.0662(6) Uani 1 1 d .
H00J H 0.2980 0.6987 0.1731 0.079 Uiso 1 1 calc R
C00B C 0.8003(3) 0.45521(11) 0.34502(13) 0.0613(5) Uani 1 1 d .
C00C C 0.8188(2) 0.58945(11) 0.43279(14) 0.0625(5) Uani 1 1 d .
C00D C 0.5270(2) 0.58561(10) 0.45626(14) 0.0619(5) Uani 1 1 d .
C00E C 0.5956(2) 0.74811(11) 0.27773(13) 0.0603(5) Uani 1 1 d .
C00F C 0.4537(2) 0.72513(11) 0.25739(13) 0.0612(5) Uani 1 1 d .
C00G C 0.7256(2) 0.56413(10) 0.29857(13) 0.0618(5) Uani 1 1 d .
H00G H 0.7495 0.6034 0.2727 0.074 Uiso 1 1 calc R
C00H C 0.7062(2) 0.57996(10) 0.37538(13) 0.0588(5) Uani 1 1 d .
C00I C 0.7852(2) 0.60010(11) 0.50277(15) 0.0654(6) Uani 1 1 d .
H00I H 0.8585 0.6072 0.5428 0.079 Uiso 1 1 calc R
C00J C 0.5634(2) 0.57433(10) 0.38678(14) 0.0597(5) Uani 1 1 d .
C00K C 0.6926(3) 0.77211(10) 0.08959(13) 0.0621(5) Uani 1 1 d .
H00K H 0.6629 0.8120 0.0617 0.074 Uiso 1 1 calc R
C00L C 0.6663(2) 0.76335(10) 0.21829(13) 0.0587(5) Uani 1 1 d .
C00M C 0.4616(3) 0.73311(11) 0.12576(13) 0.0632(5) Uani 1 1 d .
C00N C 0.8486(2) 0.51322(11) 0.30398(13) 0.0611(5) Uani 1 1 d .
C00O C 0.3751(3) 0.57994(13) 0.47154(17) 0.0745(7) Uani 1 1 d .
H00A H 0.3367 0.6227 0.4767 0.112 Uiso 1 1 calc GR
H00B H 0.3755 0.5558 0.5165 0.112 Uiso 1 1 calc GR
H00C H 0.3166 0.5577 0.4312 0.112 Uiso 1 1 calc GR
C00P C 0.5798(3) 0.53669(12) 0.26223(14) 0.0673(6) Uani 1 1 d .
H00P H 0.5448 0.5599 0.2159 0.081 Uiso 1 1 calc R
C00Q C 0.8560(3) 0.48873(13) 0.22484(14) 0.0704(6) Uani 1 1 d .
H00Q H 0.8706 0.5266 0.1944 0.084 Uiso 1 1 calc R
C00R C 0.4778(3) 0.54820(12) 0.31793(15) 0.0676(6) Uani 1 1 d .
C00S C 0.7316(3) 0.65480(11) 0.08761(15) 0.0694(6) Uani 1 1 d .
C00T C 0.9858(3) 0.54402(13) 0.34652(16) 0.0743(7) Uani 1 1 d .
H00D H 1.0257 0.5726 0.3130 0.089 Uiso 1 1 calc R
H00E H 1.0553 0.5095 0.3610 0.089 Uiso 1 1 calc R
C00U C 0.6405(3) 0.60018(11) 0.51351(14) 0.0640(6) Uani 1 1 d .
C00V C 0.6805(3) 0.71225(11) 0.03770(13) 0.0639(6) Uani 1 1 d .
C00W C 0.8223(3) 0.77740(12) 0.21702(15) 0.0690(6) Uani 1 1 d .
C00X C 0.6045(3) 0.46500(13) 0.24639(14) 0.0708(6) Uani 1 1 d .
H00X H 0.5127 0.4442 0.2260 0.085 Uiso 1 1 calc R
C00Y C 0.6640(3) 0.75427(13) 0.35721(14) 0.0730(6) Uani 1 1 d .
H00L H 0.6333 0.7941 0.3771 0.110 Uiso 1 1 calc GR
H00M H 0.7669 0.7546 0.3609 0.110 Uiso 1 1 calc GR
H00N H 0.6359 0.7180 0.3847 0.110 Uiso 1 1 calc GR
C00Z C 0.9698(3) 0.58333(16) 0.41614(18) 0.0839(8) Uani 1 1 d .
H00F H 1.0296 0.5632 0.4584 0.101 Uiso 1 1 calc R
H00H H 1.0072 0.6268 0.4110 0.101 Uiso 1 1 calc R
C010 C 0.9798(3) 0.44091(16) 0.22184(18) 0.0884(8) Uani 1 1 d .
H01A H 1.0700 0.4623 0.2388 0.133 Uiso 1 1 calc GR
H01B H 0.9768 0.4264 0.1718 0.133 Uiso 1 1 calc GR
H01C H 0.9702 0.4041 0.2530 0.133 Uiso 1 1 calc GR
C011 C 0.7932(3) 0.72057(12) -0.01505(16) 0.0779(7) Uani 1 1 d .
H011 H 0.7727 0.7621 -0.0412 0.094 Uiso 1 1 calc R
C012 C 0.4077(3) 0.72242(16) 0.04487(15) 0.0803(7) Uani 1 1 d .
H01I H 0.3599 0.7618 0.0244 0.096 Uiso 1 1 calc R
H01J H 0.3363 0.6879 0.0396 0.096 Uiso 1 1 calc R
C013 C 0.5251(3) 0.70431(16) -0.00101(15) 0.0816(7) Uani 1 1 d .
H01K H 0.5109 0.6593 -0.0166 0.098 Uiso 1 1 calc R
H01L H 0.5112 0.7310 -0.0454 0.098 Uiso 1 1 calc R
C014 C 0.8416(3) 0.77984(12) 0.13565(15) 0.0698(6) Uani 1 1 d .
H014 H 0.8835 0.8217 0.1248 0.084 Uiso 1 1 calc R
C015 C 0.7089(3) 0.45802(15) 0.19248(15) 0.0799(7) Uani 1 1 d .
H01D H 0.6698 0.4794 0.1462 0.096 Uiso 1 1 calc R
H01E H 0.7219 0.4122 0.1823 0.096 Uiso 1 1 calc R
C016 C 0.9326(3) 0.72403(14) 0.11442(17) 0.0797(7) Uani 1 1 d .
H016 H 1.0292 0.7260 0.1442 0.096 Uiso 1 1 calc R
C017 C 0.7061(4) 0.61932(16) 0.64359(17) 0.0886(8) Uani 1 1 d .
H01F H 0.7633 0.6572 0.6385 0.133 Uiso 1 1 calc GR
H01G H 0.7666 0.5814 0.6490 0.133 Uiso 1 1 calc GR
H01H H 0.6608 0.6239 0.6865 0.133 Uiso 1 1 calc GR
C018 C 0.7842(4) 0.66725(17) -0.0733(2) 0.1048(11) Uani 1 1 d .
H01M H 0.7962 0.6255 -0.0494 0.157 Uiso 1 1 calc GR
H01N H 0.8587 0.6736 -0.1024 0.157 Uiso 1 1 calc GR
H01O H 0.6919 0.6690 -0.1049 0.157 Uiso 1 1 calc GR
C019 C 0.9433(4) 0.72625(15) 0.03279(18) 0.0895(9) Uani 1 1 d .
H01P H 1.0036 0.6907 0.0211 0.107 Uiso 1 1 calc R
H01Q H 0.9877 0.7669 0.0218 0.107 Uiso 1 1 calc R
C01A C 0.2373(3) 0.69187(18) 0.29907(17) 0.0885(8) Uani 1 1 d .
H01R H 0.2271 0.6551 0.2662 0.133 Uiso 1 1 calc GR
H01S H 0.1814 0.7276 0.2759 0.133 Uiso 1 1 calc GR
H01T H 0.2040 0.6804 0.3441 0.133 Uiso 1 1 calc GR

loop_
_atom_site_aniso_label
_atom_site_aniso_U_11
_atom_site_aniso_U_22
_atom_site_aniso_U_33
_atom_site_aniso_U_23
_atom_site_aniso_U_13
_atom_site_aniso_U_12
O001 0.0678(10) 0.0573(9) 0.0852(11) 0.0063(7) 0.0250(8) -0.0083(7)
O002 0.0784(12) 0.0629(10) 0.0976(12) 0.0086(8) 0.0261(10) 0.0187(8)
O003 0.0820(12) 0.0664(10) 0.0863(12) 0.0179(8) 0.0202(9) 0.0107(8)
O004 0.0636(10) 0.0945(12) 0.0747(10) 0.0061(9) 0.0208(8) -0.0005(9)
O005 0.0651(11) 0.0955(13) 0.0860(12) -0.0031(9) 0.0249(9) 0.0160(9)
O006 0.1223(17) 0.0527(9) 0.1114(15) 0.0073(9) 0.0449(13) -0.0074(10)
O007 0.0456(10) 0.1067(15) 0.1125(15) -0.0072(11) 0.0139(9) -0.0014(9)
O008 0.0616(11) 0.1249(17) 0.0962(14) -0.0154(12) 0.0070(10) -0.0029(11)
C009 0.0583(13) 0.0457(10) 0.0719(13) 0.0016(9) 0.0169(10) 0.0085(9)
C00A 0.0498(12) 0.0704(14) 0.0790(15) 0.0006(11) 0.0130(10) 0.0067(10)
C00B 0.0593(13) 0.0542(11) 0.0751(14) 0.0049(10) 0.0245(11) 0.0038(10)
C00C 0.0450(11) 0.0537(11) 0.0921(16) 0.0006(10) 0.0210(10) -0.0017(9)
C00D 0.0486(12) 0.0509(11) 0.0901(15) 0.0063(10) 0.0228(10) 0.0097(9)
C00E 0.0558(13) 0.0557(11) 0.0703(13) -0.0009(9) 0.0133(10) 0.0115(9)
C00F 0.0570(13) 0.0601(12) 0.0688(13) 0.0035(9) 0.0169(10) 0.0088(10)
C00G 0.0533(12) 0.0523(11) 0.0838(14) 0.0127(10) 0.0230(10) 0.0015(9)
C00H 0.0484(12) 0.0464(10) 0.0849(14) 0.0065(9) 0.0210(10) 0.0028(8)
C00I 0.0514(12) 0.0578(12) 0.0881(16) -0.0025(11) 0.0146(11) 0.0039(9)
C00J 0.0432(11) 0.0514(11) 0.0869(15) 0.0074(10) 0.0181(10) 0.0067(8)
C00K 0.0680(14) 0.0472(10) 0.0747(14) 0.0038(9) 0.0226(11) 0.0049(9)
C00L 0.0562(12) 0.0496(10) 0.0714(13) -0.0025(9) 0.0139(10) 0.0054(9)
C00M 0.0575(13) 0.0630(12) 0.0694(13) 0.0013(10) 0.0110(10) 0.0108(10)
C00N 0.0514(12) 0.0568(11) 0.0801(14) 0.0100(10) 0.0256(10) 0.0029(9)
C00O 0.0498(13) 0.0734(15) 0.1068(19) 0.0010(13) 0.0317(12) 0.0085(11)
C00P 0.0554(13) 0.0695(14) 0.0789(14) 0.0099(11) 0.0168(10) 0.0063(10)
C00Q 0.0662(15) 0.0698(14) 0.0814(15) 0.0130(11) 0.0308(12) 0.0049(11)
C00R 0.0486(13) 0.0632(13) 0.0925(16) 0.0068(11) 0.0161(11) 0.0064(10)
C00S 0.0879(18) 0.0461(11) 0.0817(15) 0.0023(10) 0.0354(13) 0.0025(11)
C00T 0.0495(13) 0.0723(14) 0.1071(19) 0.0036(13) 0.0308(12) -0.0011(11)
C00U 0.0577(13) 0.0525(11) 0.0861(15) 0.0031(10) 0.0242(11) 0.0105(9)
C00V 0.0740(15) 0.0521(11) 0.0703(13) 0.0020(9) 0.0254(11) 0.0013(10)
C00W 0.0610(14) 0.0620(13) 0.0855(16) -0.0080(11) 0.0167(12) -0.0008(10)
C00X 0.0590(14) 0.0752(15) 0.0795(15) -0.0005(12) 0.0158(11) -0.0077(11)
C00Y 0.0715(16) 0.0756(15) 0.0718(14) -0.0023(12) 0.0115(12) 0.0027(12)
C00Z 0.0477(13) 0.100(2) 0.109(2) -0.0136(16) 0.0278(13) -0.0130(13)
C010 0.0815(19) 0.0916(19) 0.100(2) 0.0028(15) 0.0386(15) 0.0196(15)
C011 0.098(2) 0.0599(13) 0.0856(17) 0.0030(11) 0.0432(15) -0.0031(13)
C012 0.0738(17) 0.0921(18) 0.0729(15) -0.0011(13) 0.0065(12) 0.0089(14)
C013 0.092(2) 0.0878(18) 0.0666(14) -0.0023(12) 0.0183(13) -0.0030(15)
C014 0.0640(15) 0.0588(12) 0.0917(17) -0.0065(11) 0.0279(12) -0.0064(10)
C015 0.0856(19) 0.0802(16) 0.0780(16) 0.0007(13) 0.0256(13) 0.0073(14)
C016 0.0628(16) 0.0789(16) 0.103(2) -0.0038(14) 0.0301(14) 0.0021(12)
C017 0.090(2) 0.0901(19) 0.0882(19) -0.0050(15) 0.0218(15) -0.0016(16)
C018 0.137(3) 0.087(2) 0.108(2) -0.0154(17) 0.069(2) -0.0111(19)
C019 0.087(2) 0.0798(17) 0.113(2) -0.0047(15) 0.0516(18) -0.0014(14)
C01A 0.0660(17) 0.114(2) 0.0914(19) -0.0002(16) 0.0296(14) -0.0049(15)

loop_
_atom_type_symbol
_atom_type_description
_atom_type_scat_dispersion_real
_atom_type_scat_dispersion_imag
_atom_type_scat_source
C C 0.0181 0.0091 'International Tables Vol C Tables 4.2.6.8 and 6.1.1.4'
H H 0.0000 0.0000 'International Tables Vol C Tables 4.2.6.8 and 6.1.1.4'
O O 0.0492 0.0322 'International Tables Vol C Tables 4.2.6.8 and 6.1.1.4'

loop_
_geom_angle_atom_site_label_1
_geom_angle_atom_site_label_2
_geom_angle_atom_site_label_3
_geom_angle
C00B O001 C00X 114.41(17)
C00S O002 C016 113.6(2)
C00F O004 C01A 118.0(2)
C00U O005 C017 119.4(2)
C00L C009 C00K 114.2(2)
C00M C009 C00K 121.9(2)
C00M C009 C00L 122.9(2)
C00F C00A H00J 119.3
C00F C00A C00M 121.5(2)
C00M C00A H00J 119.3
O001 C00B C00N 113.3(2)
O003 C00B O001 119.7(2)
O003 C00B C00N 127.0(2)
C00H C00C C00I 117.4(2)
C00H C00C C00Z 117.7(2)
C00I C00C C00Z 124.7(2)
C00J C00D C00O 123.0(2)
C00J C00D C00U 116.5(2)
C00U C00D C00O 120.5(2)
C00F C00E C00Y 121.4(2)
C00L C00E C00F 115.0(2)
C00L C00E C00Y 123.6(2)
O004 C00F C00A 122.7(2)
O004 C00F C00E 115.0(2)
C00A C00F C00E 122.3(2)
C00H C00G H00G 110.8
C00H C00G C00N 107.29(19)
C00H C00G C00P 104.32(18)
C00N C00G H00G 110.8
C00P C00G H00G 110.8
C00P C00G C00N 112.73(19)
C00C C00H C00G 123.5(2)
C00C C00H C00J 122.3(2)
C00J C00H C00G 113.5(2)
C00C C00I H00I 119.8
C00C C00I C00U 120.4(2)
C00U C00I H00I 119.8
C00D C00J C00H 120.9(2)
C00D C00J C00R 131.1(2)
C00H C00J C00R 107.6(2)
C009 C00K H00K 111.0
C009 C00K C00V 106.61(18)
C009 C00K C014 104.06(19)
C00V C00K H00K 111.0
C014 C00K H00K 111.0
C014 C00K C00V 112.95(19)
C009 C00L C00E 121.7(2)
C009 C00L C00W 107.4(2)
C00E C00L C00W 130.4(2)
C009 C00M C00A 116.2(2)
C009 C00M C012 117.5(2)
C00A C00M C012 126.2(2)
C00B C00N C00G 106.03(17)
C00B C00N C00Q 105.92(19)
C00B C00N C00T 111.7(2)
C00Q C00N C00G 108.09(19)
C00T C00N C00G 108.22(19)
C00T C00N C00Q 116.34(19)
C00D C00O H00A 109.5
C00D C00O H00B 109.5
C00D C00O H00C 109.5
H00A C00O H00B 109.5
H00A C00O H00C 109.5
H00B C00O H00C 109.5
C00G C00P H00P 110.1
C00G C00P C00R 105.7(2)
C00R C00P H00P 110.1
C00X C00P C00G 106.45(19)
C00X C00P H00P 110.1
C00X C00P C00R 114.1(2)
C00N C00Q H00Q 107.9
C010 C00Q C00N 113.4(2)
C010 C00Q H00Q 107.9
C010 C00Q C015 111.3(2)
C015 C00Q C00N 108.17(19)
C015 C00Q H00Q 107.9
O007 C00R C00J 128.4(2)
O007 C00R C00P 123.4(2)
C00J C00R C00P 108.1(2)
O002 C00S C00V 114.3(2)
O006 C00S O002 119.4(2)
O006 C00S C00V 126.2(3)
C00N C00T H00D 108.2
C00N C00T H00E 108.2
C00N C00T C00Z 116.53(19)
H00D C00T H00E 107.3
C00Z C00T H00D 108.2
C00Z C00T H00E 108.2
O005 C00U C00D 114.7(2)
O005 C00U C00I 123.2(2)
C00D C00U C00I 122.0(2)
C00K C00V C011 107.86(19)
C00S C00V C00K 105.27(19)
C00S C00V C011 106.1(2)
C00S C00V C013 112.3(2)
C013 C00V C00K 109.7(2)
C013 C00V C011 115.1(2)
O008 C00W C00L 127.5(2)
O008 C00W C014 125.1(2)
C00L C00W C014 107.4(2)
O001 C00X C00P 108.5(2)
O001 C00X H00X 109.9
O001 C00X C015 108.1(2)
C00P C00X H00X 109.9
C015 C00X C00P 110.6(2)
C015 C00X H00X 109.9
C00E C00Y H00L 109.5
C00E C00Y H00M 109.5
C00E C00Y H00N 109.5
H00L C00Y H00M 109.5
H00L C00Y H00N 109.5
H00M C00Y H00N 109.5
C00C C00Z C00T 116.0(2)
C00C C00Z H00F 108.3
C00C C00Z H00H 108.3
C00T C00Z H00F 108.3
C00T C00Z H00H 108.3
H00F C00Z H00H 107.4
C00Q C010 H01A 109.5
C00Q C010 H01B 109.5
C00Q C010 H01C 109.5
H01A C010 H01B 109.5
H01A C010 H01C 109.5
H01B C010 H01C 109.5
C00V C011 H011 107.4
C018 C011 C00V 113.1(2)
C018 C011 H011 107.4
C018 C011 C019 113.0(3)
C019 C011 C00V 108.2(2)
C019 C011 H011 107.4
C00M C012 H01I 108.6
C00M C012 H01J 108.6
C00M C012 C013 114.8(2)
H01I C012 H01J 107.6
C013 C012 H01I 108.6
C013 C012 H01J 108.6
C00V C013 C012 116.2(2)
C00V C013 H01K 108.2
C00V C013 H01L 108.2
C012 C013 H01K 108.2
C012 C013 H01L 108.2
H01K C013 H01L 107.4
C00K C014 C00W 106.63(19)
C00K C014 H014 110.2
C00K C014 C016 106.7(2)
C00W C014 H014 110.2
C016 C014 C00W 112.9(2)
C016 C014 H014 110.2
C00Q C015 H01D 109.5
C00Q C015 H01E 109.5
C00X C015 C00Q 110.5(2)
C00X C015 H01D 109.5
C00X C015 H01E 109.5
H01D C015 H01E 108.1
O002 C016 C014 107.9(2)
O002 C016 H016 109.7
O002 C016 C019 108.3(2)
C014 C016 H016 109.7
C019 C016 C014 111.4(2)
C019 C016 H016 109.7
O005 C017 H01F 109.5
O005 C017 H01G 109.5
O005 C017 H01H 109.5
H01F C017 H01G 109.5
H01F C017 H01H 109.5
H01G C017 H01H 109.5
C011 C018 H01M 109.5
C011 C018 H01N 109.5
C011 C018 H01O 109.5
H01M C018 H01N 109.5
H01M C018 H01O 109.5
H01N C018 H01O 109.5
C011 C019 H01P 109.5
C011 C019 H01Q 109.5
C016 C019 C011 110.6(2)
C016 C019 H01P 109.5
C016 C019 H01Q 109.5
H01P C019 H01Q 108.1
O004 C01A H01R 109.5
O004 C01A H01S 109.5
O004 C01A H01T 109.5
H01R C01A H01S 109.5
H01R C01A H01T 109.5
H01S C01A H01T 109.5

loop_
_geom_bond_atom_site_label_1
_geom_bond_atom_site_label_2
_geom_bond_distance
O001 C00B 1.354(3)
O001 C00X 1.456(3)
O002 C00S 1.346(3)
O002 C016 1.465(3)
O003 C00B 1.197(3)
O004 C00F 1.373(3)
O004 C01A 1.421(3)
O005 C00U 1.367(3)
O005 C017 1.403(4)
O006 C00S 1.203(3)
O007 C00R 1.220(3)
O008 C00W 1.205(3)
C009 C00K 1.496(3)
C009 C00L 1.384(3)
C009 C00M 1.375(3)
C00A H00J 0.9300
C00A C00F 1.391(3)
C00A C00M 1.395(3)
C00B C00N 1.518(3)
C00C C00H 1.376(3)
C00C C00I 1.389(3)
C00C C00Z 1.510(3)
C00D C00J 1.393(3)
C00D C00O 1.508(3)
C00D C00U 1.398(4)
C00E C00F 1.408(3)
C00E C00L 1.404(3)
C00E C00Y 1.495(3)
C00G H00G 0.9800
C00G C00H 1.485(3)
C00G C00N 1.551(3)
C00G C00P 1.529(3)
C00H C00J 1.401(3)
C00I H00I 0.9300
C00I C00U 1.410(3)
C00J C00R 1.478(4)
C00K H00K 0.9800
C00K C00V 1.546(3)
C00K C014 1.519(4)
C00L C00W 1.502(3)
C00M C012 1.500(4)
C00N C00Q 1.547(3)
C00N C00T 1.529(4)
C00O H00A 0.9600
C00O H00B 0.9600
C00O H00C 0.9600
C00P H00P 0.9800
C00P C00R 1.534(3)
C00P C00X 1.525(4)
C00Q H00Q 0.9800
C00Q C010 1.532(4)
C00Q C015 1.547(4)
C00S C00V 1.520(3)
C00T H00D 0.9700
C00T H00E 0.9700
C00T C00Z 1.538(4)
C00V C011 1.561(3)
C00V C013 1.524(4)
C00W C014 1.533(4)
C00X H00X 0.9800
C00X C015 1.514(4)
C00Y H00L 0.9600
C00Y H00M 0.9600
C00Y H00N 0.9600
C00Z H00F 0.9700
C00Z H00H 0.9700
C010 H01A 0.9600
C010 H01B 0.9600
C010 H01C 0.9600
C011 H011 0.9800
C011 C018 1.520(4)
C011 C019 1.538(5)
C012 H01I 0.9700
C012 H01J 0.9700
C012 C013 1.544(4)
C013 H01K 0.9700
C013 H01L 0.9700
C014 H014 0.9800
C014 C016 1.520(4)
C015 H01D 0.9700
C015 H01E 0.9700
C016 H016 0.9800
C016 C019 1.517(4)
C017 H01F 0.9600
C017 H01G 0.9600
C017 H01H 0.9600
C018 H01M 0.9600
C018 H01N 0.9600
C018 H01O 0.9600
C019 H01P 0.9700
C019 H01Q 0.9700
C01A H01R 0.9600
C01A H01S 0.9600
C01A H01T 0.9600

loop_
_smtbx_masks_void_nr
_smtbx_masks_void_average_x
_smtbx_masks_void_average_y
_smtbx_masks_void_average_z
_smtbx_masks_void_volume
_smtbx_masks_void_count_electrons
1 -0.455 0.000 0.500 271.1 76.5
2 -0.593 0.500 0.000 271.1 76.5
